data_4509358
loop_
_publ_author_name
'Hunger, Jens'
'Krautscheid, Harald'
'Sieler, Joachim'

_publ_section_title
;
 Hydrothermal Synthesis and Structure of Coordination Polymers by
 Combination of Bipyrazole and Aromatic Dicarboxylate Ligands
;
_journal_issue 11
_journal_name_full 'Crystal Growth &amp; Design'
_journal_page_first 4613
_journal_paper_doi 10.1021/cg801282r
_journal_volume 9
_journal_year 2009
_chemical_formula_moiety 'C18 H18 Cd N4 O4, H2 O'
_chemical_formula_sum 'C18 H20 Cd N4 O5'
_chemical_formula_weight 484.78
_chemical_name_systematic
;
catena-((\m~3~-benzene-1,3-dicarboxylato)-(\m~2~-3,3',5,5'-tetramethyl-
4,4'-bipyrazole)-cadmium(ii) monohydrate)
;
_space_group_IT_number 14
_symmetry_cell_setting monoclinic
_symmetry_space_group_name_Hall '-P 2ybc'
_symmetry_space_group_name_H-M 'P 1 21/c 1'
_atom_sites_solution_hydrogens geom
_atom_sites_solution_primary direct
_atom_sites_solution_secondary difmap
_audit_creation_method SHELXL-97
_cell_angle_alpha 90.00
_cell_angle_beta 98.785(4)
_cell_angle_gamma 90.00
_cell_formula_units_Z 4
_cell_length_a 9.6017(4)
_cell_length_b 10.2022(4)
_cell_length_c 19.9910(10)
_cell_measurement_reflns_used 17510
_cell_measurement_temperature 100(1)
_cell_measurement_theta_max 31.85
_cell_measurement_theta_min 3.4
_cell_volume 1935.31(15)
_computing_cell_refinement 'RECIPE (Stoe & Cie, 2002)'
_computing_data_collection 'WinXpose (Stoe & Cie, 2002)'
_computing_data_reduction 'INTEGRATE (Stoe & Cie, 2002)'
_computing_molecular_graphics 'DIAMOND (Brandenburg, 1999)'
_computing_publication_material 'SHELXL97 and DIAMOND'
_computing_structure_refinement 'SHELXL97 (Sheldrick, 1997)'
_computing_structure_solution 'SHELXS97 (Sheldrick, 1997)'
_diffrn_ambient_temperature 100(1)
_diffrn_measured_fraction_theta_full 0.992
_diffrn_measured_fraction_theta_max 0.992
_diffrn_measurement_device_type 'Stoe IPDS-2T'
_diffrn_measurement_method '\w-scan and \f-scan'
_diffrn_radiation_monochromator graphite
_diffrn_radiation_source 'fine-focus sealed tube'
_diffrn_radiation_type MoK\a
_diffrn_radiation_wavelength 0.71073
_diffrn_reflns_av_R_equivalents 0.0216
_diffrn_reflns_av_sigmaI/netI 0.0105
_diffrn_reflns_limit_h_max 12
_diffrn_reflns_limit_h_min -12
_diffrn_reflns_limit_k_max 13
_diffrn_reflns_limit_k_min 0
_diffrn_reflns_limit_l_max 26
_diffrn_reflns_limit_l_min 0
_diffrn_reflns_number 17510
_diffrn_reflns_theta_full 28.00
_diffrn_reflns_theta_max 28.00
_diffrn_reflns_theta_min 3.39
_exptl_absorpt_coefficient_mu 1.166
_exptl_absorpt_correction_T_max 0.7721
_exptl_absorpt_correction_T_min 0.7159
_exptl_absorpt_correction_type numerical
_exptl_absorpt_process_details
;
[X-RED32 (Stoe & Cie, 2001);
crystal description using FACEIT (Stoe & Cie, 2002);
optimization using equivalent reflections
(X-SHAPE; Stoe & Cie, 1999)]
;
_exptl_crystal_colour colorless
_exptl_crystal_density_diffrn 1.664
_exptl_crystal_density_method 'not measured'
_exptl_crystal_description prism
_exptl_crystal_F_000 976
_exptl_crystal_size_max 0.31
_exptl_crystal_size_mid 0.30
_exptl_crystal_size_min 0.28
_refine_diff_density_max 0.440
_refine_diff_density_min -0.446
_refine_diff_density_rms 0.096
_refine_ls_goodness_of_fit_ref 1.177
_refine_ls_hydrogen_treatment mixed
_refine_ls_matrix_type full
_refine_ls_number_parameters 295
_refine_ls_number_reflns 4652
_refine_ls_number_restraints 0
_refine_ls_restrained_S_all 1.177
_refine_ls_R_factor_all 0.0223
_refine_ls_R_factor_gt 0.0184
_refine_ls_shift/su_max 0.004
_refine_ls_shift/su_mean 0.000
_refine_ls_structure_factor_coef Fsqd
_refine_ls_weighting_details 'calc w=1/[\s^2^(Fo^2^)+(0.0441P)^2^+0.5917P] where P=(Fo^2^+2Fc^2^)/3'
_refine_ls_weighting_scheme calc
_refine_ls_wR_factor_gt 0.0676
_refine_ls_wR_factor_ref 0.0686
_reflns_number_gt 4198
_reflns_number_total 4652
_reflns_threshold_expression >2sigma(I)
_cod_data_source_file cg801282rsup1.cif
_cod_data_source_block 6
_cod_original_sg_symbol_H-M 'P 21/c'
_cod_database_code 4509358

loop_
_symmetry_equiv_pos_as_xyz
'x, y, z'
'-x, y+1/2, -z+1/2'
'-x, -y, -z'
'x, -y-1/2, z-1/2'

loop_
_atom_site_label
_atom_site_type_symbol
_atom_site_fract_x
_atom_site_fract_y
_atom_site_fract_z
_atom_site_U_iso_or_equiv
_atom_site_adp_type
_atom_site_occupancy
_atom_site_symmetry_multiplicity
_atom_site_calc_flag
_atom_site_refinement_flags
C1 C 0.2706(2) 0.0589(2) 1.19157(9) 0.0132(4) Uani 1 1 d .
C2 C 0.3704(2) 0.15504(19) 1.21156(10) 0.0126(4) Uani 1 1 d .
C3 C 0.4203(2) 0.1944(2) 1.15196(10) 0.0130(4) Uani 1 1 d .
C4 C 0.1789(2) -0.0166(2) 1.23136(11) 0.0211(4) Uani 1 1 d .
H4A H 0.101 -0.055 1.2008 0.032 Uiso 0.26(3) 1 calc PR
H4B H 0.142 0.0417 1.2629 0.032 Uiso 0.26(3) 1 calc PR
H4C H 0.2336 -0.086 1.2563 0.032 Uiso 0.26(3) 1 calc PR
H4D H 0.217 -0.011 1.2792 0.032 Uiso 0.74(3) 1 calc PR
H4E H 0.176 -0.108 1.2171 0.032 Uiso 0.74(3) 1 calc PR
H4F H 0.084 0.020 1.2237 0.032 Uiso 0.74(3) 1 calc PR
C5 C 0.5275(2) 0.2971(2) 1.14580(10) 0.0199(4) Uani 1 1 d .
H5A H 0.6191 0.2565 1.1472 0.030 Uiso 1 1 calc R
H5B H 0.5307 0.3585 1.1829 0.030 Uiso 1 1 calc R
H5C H 0.5027 0.3431 1.1033 0.030 Uiso 1 1 calc R
C6 C 0.5472(2) 0.3104(2) 0.81902(10) 0.0146(4) Uani 1 1 d .
C7 C 0.4157(2) 0.2941(2) 0.78000(9) 0.0130(4) Uani 1 1 d .
C8 C 0.3379(2) 0.2163(2) 0.81949(9) 0.0134(4) Uani 1 1 d .
C9 C 0.6737(2) 0.3853(3) 0.80635(12) 0.0251(5) Uani 1 1 d .
H9A H 0.6958 0.4437 0.8387 0.038 Uiso 1 1 calc R
H9B H 0.6552 0.4256 0.7670 0.038 Uiso 1 1 calc R
H9C H 0.7449 0.3310 0.8058 0.038 Uiso 1 1 calc R
C10 C 0.1892(2) 0.1702(2) 0.80262(11) 0.0194(4) Uani 1 1 d .
H10A H 0.1798 0.0884 0.8230 0.029 Uiso 1 1 calc R
H10B H 0.1652 0.1623 0.7555 0.029 Uiso 1 1 calc R
H10C H 0.1289 0.2310 0.8188 0.029 Uiso 1 1 calc R
C11 C 0.2363(2) 0.3847(2) 0.96801(10) 0.0124(4) Uani 1 1 d .
C12 C 0.1696(2) 0.51567(19) 0.94944(9) 0.0113(3) Uani 1 1 d .
C13 C 0.2467(2) 0.62981(18) 0.96454(10) 0.0103(3) Uani 1 1 d .
C14 C 0.1867(2) -0.24858(18) 0.94545(9) 0.0109(3) Uani 1 1 d .
C15 C 0.2685(2) -0.12495(19) 0.96251(9) 0.0104(3) Uani 1 1 d .
C16 C 0.0484(2) -0.2429(2) 0.91079(10) 0.0147(4) Uani 1 1 d .
C17 C -0.0292(2) -0.3566(2) 0.89659(11) 0.0165(4) Uani 1 1 d .
C18 C 0.0312(2) 0.5228(2) 0.91555(10) 0.0145(4) Uani 1 1 d .
N1 N 0.35553(18) 0.12604(17) 1.09876(9) 0.0126(3) Uani 1 1 d .
N2 N 0.26558(17) 0.04406(17) 1.12433(8) 0.0123(3) Uani 1 1 d .
N3 N 0.41656(18) 0.18606(18) 0.87858(8) 0.0141(3) Uani 1 1 d .
N4 N 0.54299(18) 0.24401(18) 0.87710(8) 0.0145(3) Uani 1 1 d .
O1 O 0.16154(15) 0.28312(14) 0.95519(8) 0.0166(3) Uani 1 1 d .
O2 O 0.36378(15) 0.37996(15) 0.99408(8) 0.0168(3) Uani 1 1 d .
O3 O 0.21236(15) -0.01769(14) 0.94243(7) 0.0148(3) Uani 1 1 d .
O4 O 0.61086(16) 0.13131(14) 1.00242(8) 0.0133(3) Uani 1 1 d .
O5 O -0.04940(18) 0.10747(18) 0.93423(9) 0.0224(3) Uani 1 1 d .
Cd1 Cd 0.361720(13) 0.145958(13) 0.985674(6) 0.00905(7) Uani 1 1 d .
H2N H 0.202(3) -0.003(3) 1.1005(16) 0.028(8) Uiso 1 1 d .
H4N H 0.609(3) 0.235(3) 0.9127(14) 0.014(6) Uiso 1 1 d .
H51 H -0.010(3) 0.186(3) 0.9418(16) 0.031(8) Uiso 1 1 d .
H52 H 0.017(4) 0.064(3) 0.9419(16) 0.029(8) Uiso 1 1 d .
H13 H 0.338 0.615 0.9837 0.017 Uiso 1 1 calc R
H16 H 0.008 -0.158 0.8978 0.021 Uiso 1 1 calc R
H17 H -0.122 -0.357 0.8756 0.022 Uiso 1 1 calc R
H18 H -0.018 0.449 0.9050 0.020 Uiso 1 1 calc R

loop_
_atom_site_aniso_label
_atom_site_aniso_U_11
_atom_site_aniso_U_22
_atom_site_aniso_U_33
_atom_site_aniso_U_23
_atom_site_aniso_U_13
_atom_site_aniso_U_12
C1 0.0128(8) 0.0141(9) 0.0123(8) 0.0004(7) 0.0008(6) -0.0004(7)
C2 0.0105(8) 0.0162(9) 0.0112(9) -0.0015(7) 0.0016(7) 0.0009(7)
C3 0.0125(8) 0.0154(9) 0.0111(8) -0.0027(7) 0.0013(7) -0.0017(7)
C4 0.0239(11) 0.0237(11) 0.0164(9) 0.0021(8) 0.0056(8) -0.0063(9)
C5 0.0199(10) 0.0265(11) 0.0136(9) -0.0048(8) 0.0036(7) -0.0105(9)
C6 0.0131(9) 0.0171(10) 0.0135(9) 0.0022(7) 0.0016(7) -0.0011(7)
C7 0.0121(8) 0.0167(9) 0.0102(8) 0.0005(7) 0.0021(7) 0.0009(7)
C8 0.0130(9) 0.0170(9) 0.0100(8) 0.0014(7) 0.0010(7) -0.0005(7)
C9 0.0162(10) 0.0359(13) 0.0225(11) 0.0095(10) 0.0008(8) -0.0086(9)
C10 0.0163(10) 0.0281(11) 0.0130(9) 0.0030(8) 0.0003(7) -0.0056(8)
C11 0.0140(9) 0.0091(8) 0.0145(9) -0.0007(7) 0.0036(7) -0.0009(7)
C12 0.0128(8) 0.0093(8) 0.0120(8) -0.0008(6) 0.0026(6) -0.0006(7)
C13 0.0107(8) 0.0099(9) 0.0102(8) 0.0004(6) 0.0011(6) 0.0001(7)
C14 0.0118(8) 0.0103(9) 0.0107(8) -0.0005(7) 0.0017(6) -0.0001(7)
C15 0.0115(9) 0.0101(8) 0.0097(8) -0.0002(6) 0.0024(7) -0.0028(7)
C16 0.0138(9) 0.0123(9) 0.0169(9) -0.0003(7) -0.0011(7) 0.0015(7)
C17 0.0113(9) 0.0170(10) 0.0197(10) -0.0023(8) -0.0020(7) -0.0007(7)
C18 0.0141(9) 0.0102(9) 0.0188(9) -0.0028(7) 0.0012(7) -0.0068(7)
N1 0.0125(8) 0.0130(8) 0.0122(8) -0.0007(6) 0.0022(6) -0.0034(6)
N2 0.0121(7) 0.0128(8) 0.0117(7) -0.0013(6) 0.0010(6) -0.0024(6)
N3 0.0134(8) 0.0181(8) 0.0103(7) 0.0018(6) 0.0003(6) -0.0038(6)
N4 0.0123(8) 0.0192(9) 0.0112(7) 0.0031(6) -0.0004(6) -0.0012(6)
O1 0.0151(7) 0.0072(6) 0.0274(8) -0.0015(6) 0.0033(6) -0.0010(5)
O2 0.0158(7) 0.0097(7) 0.0231(8) 0.0010(5) -0.0027(6) -0.0006(5)
O3 0.0159(7) 0.0079(6) 0.0193(7) 0.0007(5) -0.0012(5) -0.0006(5)
O4 0.0117(6) 0.0129(7) 0.0144(6) -0.0011(5) -0.0013(5) -0.0034(5)
O5 0.0135(7) 0.0164(8) 0.0372(10) -0.0086(7) 0.0033(7) -0.0029(7)
Cd1 0.01042(9) 0.00796(9) 0.00845(9) -0.00001(4) 0.00038(5) -0.00072(4)

loop_
_atom_type_symbol
_atom_type_description
_atom_type_scat_dispersion_real
_atom_type_scat_dispersion_imag
_atom_type_scat_source
C C 0.0033 0.0016 'International Tables Vol C Tables 4.2.6.8 and 6.1.1.4'
H H 0.0000 0.0000 'International Tables Vol C Tables 4.2.6.8 and 6.1.1.4'
N N 0.0061 0.0033 'International Tables Vol C Tables 4.2.6.8 and 6.1.1.4'
O O 0.0106 0.0060 'International Tables Vol C Tables 4.2.6.8 and 6.1.1.4'
Cd Cd -0.8075 1.2024 'International Tables Vol C Tables 4.2.6.8 and 6.1.1.4'

loop_
_geom_angle_atom_site_label_1
_geom_angle_atom_site_label_2
_geom_angle_atom_site_label_3
_geom_angle
_geom_angle_site_symmetry_1
_geom_angle_site_symmetry_3
N2 C1 C2 106.57(17) . .
N2 C1 C4 122.78(18) . .
C2 C1 C4 130.64(18) . .
C1 C2 C3 105.48(17) . .
C1 C2 C7 127.80(18) . 4_566
C3 C2 C7 126.72(18) . 4_566
N1 C3 C2 110.24(17) . .
N1 C3 C5 122.90(18) . .
C2 C3 C5 126.86(18) . .
C1 C4 H4A 109.5 . .
C1 C4 H4B 109.5 . .
H4A C4 H4B 109.5 . .
C1 C4 H4C 109.5 . .
H4A C4 H4C 109.5 . .
H4B C4 H4C 109.5 . .
C1 C4 H4D 109.5 . .
H4A C4 H4D 141.1 . .
H4B C4 H4D 56.3 . .
H4C C4 H4D 56.3 . .
C1 C4 H4E 109.5 . .
H4A C4 H4E 56.3 . .
H4B C4 H4E 141.1 . .
H4C C4 H4E 56.3 . .
H4D C4 H4E 109.5 . .
C1 C4 H4F 109.5 . .
H4A C4 H4F 56.3 . .
H4B C4 H4F 56.3 . .
H4C C4 H4F 141.1 . .
H4D C4 H4F 109.5 . .
H4E C4 H4F 109.5 . .
C3 C5 H5A 109.5 . .
C3 C5 H5B 109.5 . .
H5A C5 H5B 109.5 . .
C3 C5 H5C 109.5 . .
H5A C5 H5C 109.5 . .
H5B C5 H5C 109.5 . .
N4 C6 C7 106.23(17) . .
N4 C6 C9 122.41(18) . .
C7 C6 C9 131.35(19) . .
C6 C7 C8 105.44(17) . .
C6 C7 C2 126.65(18) . 4_565
C8 C7 C2 127.89(17) . 4_565
N3 C8 C7 110.38(17) . .
N3 C8 C10 121.26(18) . .
C7 C8 C10 128.36(17) . .
C6 C9 H9A 109.5 . .
C6 C9 H9B 109.5 . .
H9A C9 H9B 109.5 . .
C6 C9 H9C 109.5 . .
H9A C9 H9C 109.5 . .
H9B C9 H9C 109.5 . .
C8 C10 H10A 109.5 . .
C8 C10 H10B 109.5 . .
H10A C10 H10B 109.5 . .
C8 C10 H10C 109.5 . .
H10A C10 H10C 109.5 . .
H10B C10 H10C 109.5 . .
O2 C11 O1 122.64(19) . .
O2 C11 C12 119.24(18) . .
O1 C11 C12 118.09(18) . .
O2 C11 Cd1 61.75(11) . .
O1 C11 Cd1 61.18(11) . .
C12 C11 Cd1 173.06(14) . .
C13 C12 C18 119.82(18) . .
C13 C12 C11 119.92(17) . .
C18 C12 C11 120.24(17) . .
C12 C13 C14 120.13(18) . 1_565
C12 C13 H13 114 . .
C14 C13 H13 126 1_565 .
C13 C14 C16 119.45(17) 1_545 .
C13 C14 C15 120.39(17) 1_545 .
C16 C14 C15 120.15(17) . .
O3 C15 O4 122.33(18) . 3_657
O3 C15 C14 118.38(17) . .
O4 C15 C14 119.26(17) 3_657 .
C17 C16 C14 120.45(18) . .
C17 C16 H16 120.8 . .
C14 C16 H16 118.8 . .
C16 C17 C18 119.79(19) . 1_545
C16 C17 H17 123.6 . .
C18 C17 H17 116.6 1_545 .
C17 C18 C12 120.35(18) 1_565 .
C17 C18 H18 119.8 1_565 .
C12 C18 H18 119.9 . .
C3 N1 N2 105.43(16) . .
C3 N1 Cd1 131.33(14) . .
N2 N1 Cd1 122.89(12) . .
C1 N2 N1 112.27(16) . .
C1 N2 H2N 122(2) . .
N1 N2 H2N 125(2) . .
C8 N3 N4 105.49(16) . .
C8 N3 Cd1 132.80(14) . .
N4 N3 Cd1 115.34(12) . .
C6 N4 N3 112.47(16) . .
C6 N4 H4N 129.5(17) . .
N3 N4 H4N 118.0(17) . .
C11 O1 Cd1 91.07(12) . .
C11 O2 Cd1 90.72(12) . .
C15 O3 Cd1 107.54(12) . .
C15 O4 Cd1 154.68(13) 3_657 .
H51 O5 H52 100(3) . .
N1 Cd1 O3 101.55(6) . .
N1 Cd1 N3 167.35(6) . .
O3 Cd1 N3 89.86(6) . .
N1 Cd1 O4 91.89(6) . .
O3 Cd1 O4 124.73(5) . .
N3 Cd1 O4 76.98(6) . .
N1 Cd1 O1 99.44(6) . .
O3 Cd1 O1 84.09(5) . .
N3 Cd1 O1 87.03(6) . .
O4 Cd1 O1 146.27(5) . .
N1 Cd1 O2 91.17(6) . .
O3 Cd1 O2 138.94(5) . .
N3 Cd1 O2 83.58(6) . .
O4 Cd1 O2 93.19(5) . .
O1 Cd1 O2 55.20(5) . .
N1 Cd1 C11 97.51(6) . .
O3 Cd1 C11 111.49(6) . .
N3 Cd1 C11 83.13(6) . .
O4 Cd1 C11 119.53(6) . .
O1 Cd1 C11 27.75(6) . .
O2 Cd1 C11 27.53(5) . .

loop_
_geom_bond_atom_site_label_1
_geom_bond_atom_site_label_2
_geom_bond_distance
_geom_bond_site_symmetry_2
C1 N2 1.346(2) .
C1 C2 1.387(3) .
C1 C4 1.489(3) .
C2 C3 1.409(3) .
C2 C7 1.466(3) 4_566
C3 N1 1.342(3) .
C3 C5 1.487(3) .
C4 H4A 0.9722 .
C4 H4B 0.9722 .
C4 H4C 0.9722 .
C4 H4D 0.9722 .
C4 H4E 0.9722 .
C4 H4F 0.9722 .
C5 H5A 0.9681 .
C5 H5B 0.9681 .
C5 H5C 0.9681 .
C6 N4 1.350(3) .
C6 C7 1.389(3) .
C6 C9 1.489(3) .
C7 C8 1.411(3) .
C8 N3 1.337(2) .
C8 C10 1.492(3) .
C9 H9A 0.8817 .
C9 H9B 0.8817 .
C9 H9C 0.8817 .
C10 H10A 0.9387 .
C10 H10B 0.9387 .
C10 H10C 0.9387 .
C11 O2 1.256(2) .
C11 O1 1.265(2) .
C11 C12 1.503(3) .
C11 Cd1 2.716(2) .
C12 C13 1.388(3) .
C12 C18 1.398(3) .
C13 C14 1.396(3) 1_565
C13 H13 0.92 .
C14 C16 1.402(3) .
C14 C15 1.498(3) .
C15 O3 1.258(2) .
C15 O4 1.261(2) 3_657
C16 C17 1.384(3) .
C16 H16 0.97 .
C17 C18 1.388(3) 1_545
C17 H17 0.93 .
C18 H18 0.90 .
N1 N2 1.357(2) .
N1 Cd1 2.2796(17) .
N2 H2N 0.86(3) .
N3 N4 1.355(2) .
N3 Cd1 2.3178(17) .
N4 H4N 0.88(3) .
O1 Cd1 2.3803(15) .
O2 Cd1 2.3931(16) .
O3 Cd1 2.2832(14) .
O4 Cd1 2.3690(15) .
O5 H51 0.89(4) .
O5 H52 0.77(4) .
